data_7708745
loop_
_publ_author_name
'Gao, Yu'
'Li, Yuzhu'
'Liang, Chen'
'Cen, Peipei'
'Xi, Jing'
'Guo, Yan'
'Song, Weiming'
'Liu, Xiangyu'

_publ_section_title
;
 Two mesoporous anionic metal-organic frameworks for selective and
 efficient adsorption of cationic organic dye
;
_journal_name_full 'Dalton Transactions'
_journal_paper_doi 10.1039/D1DT03131G
_journal_year 2021
_chemical_formula_sum 'C88 H92 Cd2 N13 O20'
_chemical_formula_weight 1876.54
_space_group_crystal_system monoclinic
_space_group_IT_number 12
_space_group_name_Hall '-C 2y'
_space_group_name_H-M_alt 'C 1 2/m 1'
_atom_sites_solution_hydrogens geom
_atom_sites_solution_primary direct
_audit_creation_method
;
FinalCif by Daniel Kratzert, Freiburg 2019,
https://github.com/dkratzert/FinalCif
;
_audit_update_record
;
2021-10-19 deposited with the CCDC.	2021-11-08 downloaded from the CCDC.
;
_cell_angle_alpha 90
_cell_angle_beta 110.900(4)
_cell_angle_gamma 90
_cell_formula_units_Z 4
_cell_length_a 30.593(3)
_cell_length_b 51.691(5)
_cell_length_c 13.1185(12)
_cell_measurement_reflns_used 9840
_cell_measurement_temperature 193(2)
_cell_measurement_theta_max 51.065
_cell_measurement_theta_min 2.975
_cell_volume 19380(3)
_computing_cell_refinement 'SAINT V8.40B'
_computing_data_collection 'Bruker BIS V6.2.9/2018-03-17'
_computing_data_reduction 'SAINT V8.40B'
_computing_structure_refinement 'SHELXL-2018/3 (Sheldrick, 2018)'
_computing_structure_solution 'SHELXT 2018/2 (Sheldrick, 2018)'
_diffrn_ambient_temperature 193(2)
_diffrn_measured_fraction_theta_full 0.992
_diffrn_measured_fraction_theta_max 0.962
_diffrn_measurement_device_type 'Bruker D8 VENTURE METALJET PHOTON II'
_diffrn_measurement_method '\w and \f scans'
_diffrn_radiation_monochromator 'miccor optics'
_diffrn_radiation_type GaK\a
_diffrn_radiation_wavelength 1.34139
_diffrn_reflns_av_R_equivalents 0.1136
_diffrn_reflns_av_unetI/netI 0.0662
_diffrn_reflns_Laue_measured_fraction_full 0.992
_diffrn_reflns_Laue_measured_fraction_max 0.962
_diffrn_reflns_limit_h_max 32
_diffrn_reflns_limit_h_min -36
_diffrn_reflns_limit_k_max 62
_diffrn_reflns_limit_k_min -61
_diffrn_reflns_limit_l_max 15
_diffrn_reflns_limit_l_min -15
_diffrn_reflns_number 112965
_diffrn_reflns_point_group_measured_fraction_full 0.992
_diffrn_reflns_point_group_measured_fraction_max 0.962
_diffrn_reflns_theta_full 53.594
_diffrn_reflns_theta_max 54.633
_diffrn_reflns_theta_min 1.487
_diffrn_source_current 2.86
_diffrn_source_voltage 69.69
_exptl_absorpt_coefficient_mu 1.385
_exptl_absorpt_correction_T_max 0.2998
_exptl_absorpt_correction_T_min 0.1415
_exptl_absorpt_correction_type multi-scan
_exptl_absorpt_process_details
;
SADABS-2016/2 - Bruker AXS area detector scaling and absorption correction:
Krause, L., Herbst-Irmer, R., Sheldrick G.M. & Stalke D., J. Appl. Cryst. 48
(2015) 3-10
;
_exptl_crystal_density_diffrn 0.643
_exptl_crystal_description block
_exptl_crystal_F_000 3868
_exptl_crystal_size_max 0.100
_exptl_crystal_size_mid 0.100
_exptl_crystal_size_min 0.100
_refine_diff_density_max 1.472
_refine_diff_density_min -1.166
_refine_diff_density_rms 0.109
_refine_ls_extinction_coef 0.00176(6)
_refine_ls_extinction_expression Fc^*^=kFc[1+0.001xFc^2^\l^3^/sin(2\q)]^-1/4^
_refine_ls_extinction_method 'SHELXL-2018/3 (Sheldrick 2018)'
_refine_ls_goodness_of_fit_ref 1.044
_refine_ls_hydrogen_treatment constr
_refine_ls_matrix_type full
_refine_ls_number_parameters 625
_refine_ls_number_reflns 17750
_refine_ls_number_restraints 479
_refine_ls_restrained_S_all 1.060
_refine_ls_R_factor_all 0.1409
_refine_ls_R_factor_gt 0.1015
_refine_ls_shift/su_max 0.011
_refine_ls_shift/su_mean 0.001
_refine_ls_structure_factor_coef Fsqd
_refine_ls_weighting_details 'w=1/[\s^2^(Fo^2^)+(0.0800P)^2^+100.0000P] where P=(Fo^2^+2Fc^2^)/3'
_refine_ls_weighting_scheme calc
_refine_ls_wR_factor_gt 0.2563
_refine_ls_wR_factor_ref 0.2758
_reflns_Friedel_coverage 0.000
_reflns_number_gt 8961
_reflns_number_total 17750
_reflns_threshold_expression 'I > 2\s(I)'
_cod_data_source_file d1dt03131g13.cif
_cod_data_source_block fghz7784_0m_a_sq
_cod_original_sg_symbol_H-M 'C 2/m'
_cod_database_code 7708745
_shelx_shelxl_version_number 2018/3
_shelx_space_group_comment
;
The symmetry employed for this shelxl refinement is uniquely defined
by the following loop, which should always be used as a source of
symmetry information in preference to the above space-group names.
They are only intended as comments.
;
_shelx_estimated_absorpt_t_min 0.874
_shelx_estimated_absorpt_t_max 0.874

loop_
_space_group_symop_operation_xyz
'x, y, z'
'-x, y, -z'
'x+1/2, y+1/2, z'
'-x+1/2, y+1/2, -z'
'-x, -y, -z'
'x, -y, z'
'-x+1/2, -y+1/2, -z'
'x+1/2, -y+1/2, z'

loop_
_atom_site_label
_atom_site_type_symbol
_atom_site_fract_x
_atom_site_fract_y
_atom_site_fract_z
_atom_site_U_iso_or_equiv
_atom_site_adp_type
_atom_site_occupancy
_atom_site_site_symmetry_order
_atom_site_calc_flag
_atom_site_refinement_flags_posn
_atom_site_refinement_flags_adp
_atom_site_refinement_flags_occupancy
_atom_site_disorder_assembly
_atom_site_disorder_group
Cd1 Cd 0.58620(2) 0.66998(2) -0.20208(4) 0.0882(3) Uani 1 1 d . . . . .
O1_1 O 0.6835(2) 0.66083(17) -0.0537(5) 0.146(3) Uani 1 1 d . U . . .
O2_1 O 0.62457(19) 0.67785(14) -0.0266(4) 0.1197(19) Uani 1 1 d . U . . .
O3_1 O 0.62868(18) 0.66225(14) 0.6786(5) 0.1127(19) Uani 1 1 d . U . . .
O4_1 O 0.63369(17) 0.70128(14) 0.7516(5) 0.1098(17) Uani 1 1 d . U . . .
N1_1 N 0.82861(17) 0.72704(14) 0.4222(5) 0.0922(17) Uani 1 1 d . U . . .
H1_1 H 0.840416 0.728443 0.370334 0.111 Uiso 1 1 calc R U . . .
N2_1 N 0.82007(16) 0.73047(13) 0.5791(4) 0.0869(16) Uani 1 1 d . U . . .
C1_1 C 0.6663(3) 0.6731(2) -0.0005(7) 0.113(2) Uani 1 1 d . U . . .
C2_1 C 0.6984(3) 0.6837(2) 0.1094(6) 0.106(2) Uani 1 1 d . U . . .
C3_1 C 0.6797(2) 0.69505(19) 0.1785(6) 0.103(2) Uani 1 1 d . U . . .
H3_1 H 0.646716 0.696171 0.157785 0.123 Uiso 1 1 calc R U . . .
C4_1 C 0.7082(2) 0.70499(19) 0.2787(6) 0.105(2) Uani 1 1 d . U . . .
H4_1 H 0.694724 0.712921 0.325860 0.126 Uiso 1 1 calc R U . . .
C5_1 C 0.7566(2) 0.70320(19) 0.3092(6) 0.101(2) Uani 1 1 d . U . . .
C6_1 C 0.7754(3) 0.6923(2) 0.2378(7) 0.115(2) Uani 1 1 d . U . . .
H6_1 H 0.808397 0.691714 0.256028 0.138 Uiso 1 1 calc R U . . .
C7_1 C 0.7456(3) 0.6821(2) 0.1387(7) 0.119(2) Uani 1 1 d . U . . .
H7_1 H 0.758535 0.674017 0.090983 0.143 Uiso 1 1 calc R U . . .
C8_1 C 0.7873(2) 0.71427(19) 0.4150(6) 0.099(2) Uani 1 1 d . U . . .
C9_1 C 0.7823(2) 0.71611(18) 0.5117(6) 0.0969(19) Uani 1 1 d . U . . .
C10_1 C 0.7489(2) 0.70742(19) 0.5592(6) 0.096(2) Uani 1 1 d . U . . .
C11_1 C 0.7412(2) 0.72235(19) 0.6392(6) 0.100(2) Uani 1 1 d . U . . .
H11_1 H 0.758938 0.737655 0.664516 0.120 Uiso 1 1 calc R U . . .
C12_1 C 0.7076(2) 0.71501(19) 0.6826(7) 0.104(2) Uani 1 1 d . U . . .
H12_1 H 0.702365 0.725588 0.736367 0.125 Uiso 1 1 calc R U . . .
C13_1 C 0.6819(2) 0.6928(2) 0.6491(6) 0.101(2) Uani 1 1 d . U . . .
C14_1 C 0.6906(3) 0.6771(2) 0.5718(6) 0.105(2) Uani 1 1 d . U . . .
H14_1 H 0.674230 0.661218 0.549952 0.126 Uiso 1 1 calc R U . . .
C15_1 C 0.7238(3) 0.6849(2) 0.5265(7) 0.106(2) Uani 1 1 d . U . . .
H15_1 H 0.729096 0.674384 0.472509 0.127 Uiso 1 1 calc R U . . .
C16_1 C 0.6450(3) 0.6852(2) 0.6988(7) 0.102(2) Uani 1 1 d . U . . .
C17_1 C 0.8460(2) 0.73632(18) 0.5191(6) 0.0968(19) Uani 1 1 d . U . . .
C18_1 C 0.8876(2) 0.75217(18) 0.5634(6) 0.0910(18) Uani 1 1 d . U . . .
C19_1 C 0.9087(2) 0.75489(19) 0.6764(6) 0.099(2) Uani 1 1 d . U . . .
H19_1 H 0.895942 0.746498 0.723975 0.119 Uiso 1 1 calc R U . . .
C20_1 C 0.9483(2) 0.76997(18) 0.7175(6) 0.097(2) Uani 1 1 d . U . . .
H20_1 H 0.963432 0.771338 0.794350 0.116 Uiso 1 1 calc R U . . .
C21_1 C 0.9661(2) 0.78290(17) 0.6515(5) 0.0874(18) Uani 1 1 d . U . . .
C22_1 C 0.9450(2) 0.78057(17) 0.5377(5) 0.091(2) Uani 1 1 d . U . . .
H22_1 H 0.957205 0.789429 0.490339 0.109 Uiso 1 1 calc R U . . .
C23_1 C 0.9058(2) 0.76497(17) 0.4967(6) 0.091(2) Uani 1 1 d . U . . .
H23_1 H 0.891100 0.763140 0.419922 0.110 Uiso 1 1 calc R U . . .
C24_1 C 1.0094(2) 0.79961(18) 0.7014(7) 0.0916(19) Uani 1 1 d . U . . .
O5_1 O 1.01975(14) 0.81559(12) 0.6399(4) 0.0948(15) Uani 1 1 d . U . . .
O6_1 O 1.03189(15) 0.79794(11) 0.8016(4) 0.0975(15) Uani 1 1 d . U . . .
O1_2 O 0.5799(3) 0.62575(15) -0.2119(6) 0.149(2) Uani 1 1 d D U . . .
C1_2 C 0.5270(4) 0.5975(2) -0.1798(13) 0.175(3) Uani 1 1 d D U . . .
C2_2 C 0.4916(5) 0.5938(3) -0.1471(14) 0.195(4) Uani 1 1 d . U . . .
H2_2 H 0.478576 0.608386 -0.124388 0.234 Uiso 1 1 calc R U . . .
C3_2 C 0.4716(5) 0.5688(3) -0.1439(16) 0.212(4) Uani 1 1 d . U . . .
H3_2 H 0.444098 0.567264 -0.126652 0.255 Uiso 1 1 calc R U . . .
C4_2 C 0.4926(6) 0.5471(3) -0.1661(17) 0.216(4) Uani 1 1 d . U . . .
C5_2 C 0.5323(6) 0.5505(3) -0.1857(17) 0.230(4) Uani 1 1 d . U . . .
H5_2 H 0.550529 0.535855 -0.188872 0.276 Uiso 1 1 calc R U . . .
C6_2 C 0.5473(5) 0.5750(3) -0.2013(15) 0.211(4) Uani 1 1 d . U . . .
H6_2 H 0.572399 0.576556 -0.227663 0.253 Uiso 1 1 calc R U . . .
C7_2 C 0.5456(4) 0.6234(2) -0.1854(11) 0.141(3) Uani 1 1 d D U . . .
O2_2 O 0.5284(2) 0.64171(14) -0.1593(7) 0.145(2) Uani 1 1 d D U . . .
C11_2 C 0.3948(5) 0.5232(4) -0.113(2) 0.273(6) Uani 0.5 1 d DG U P A -1
C12_2 C 0.3736(8) 0.5453(5) -0.170(2) 0.291(8) Uani 0.5 1 d G U P A -1
H12_2 H 0.386576 0.553702 -0.216550 0.349 Uiso 0.5 1 calc R U P A -1
C13_2 C 0.3333(8) 0.5550(4) -0.158(2) 0.302(8) Uani 0.5 1 d DG U P A -1
H13_2 H 0.318820 0.570097 -0.196404 0.362 Uiso 0.5 1 calc R U P A -1
C14_2 C 0.3143(6) 0.5427(4) -0.0887(18) 0.313(8) Uani 0.5 1 d DG U P A -1
C15_2 C 0.3356(8) 0.5207(4) -0.032(2) 0.306(8) Uani 0.5 1 d DG U P A -1
H15_2 H 0.322607 0.512247 0.015129 0.367 Uiso 0.5 1 calc R U P A -1
C16_2 C 0.3758(8) 0.5109(4) -0.044(2) 0.296(8) Uani 0.5 1 d G U P A -1
H16_2 H 0.390363 0.495851 -0.005017 0.355 Uiso 0.5 1 calc R U P A -1
C10_2 C 0.4782(10) 0.4780(5) -0.166(3) 0.228(6) Uani 0.5 1 d G U P A -1
N1_2 N 0.4391(8) 0.4828(4) -0.135(2) 0.227(6) Uani 0.5 1 d G U P A -1
H1_2 H 0.419093 0.471142 -0.129107 0.272 Uiso 0.5 1 calc R U P A -1
C8_2 C 0.4378(6) 0.5097(4) -0.114(2) 0.243(5) Uani 0.5 1 d DG U P A -1
C9_2 C 0.4762(9) 0.5215(4) -0.132(3) 0.225(5) Uani 0.5 1 d G U P A -1
N2_2 N 0.5012(5) 0.5020(6) -0.1646(16) 0.219(5) Uani 0.5 1 d G U P A -1
O3_2 O 0.2548(11) 0.5416(7) -0.019(3) 0.373(13) Uani 0.5 1 d D U P A -1
O4_2 O 0.2422(9) 0.5615(7) -0.163(3) 0.379(12) Uani 0.5 1 d D U P A -1
C17_2 C 0.2708(8) 0.5535(6) -0.077(2) 0.334(9) Uani 0.5 1 d D U P A -1
C1_3 C 0.6019(9) 0.7424(4) -0.0088(15) 0.239(5) Uani 1 1 d . U . . .
H1_3 H 0.588495 0.731866 -0.071553 0.287 Uiso 1 1 calc R U . . .
O1_3 O 0.5779(6) 0.7451(3) 0.0422(10) 0.295(6) Uani 1 1 d . U . . .
N1_3 N 0.6455(8) 0.7514(3) 0.0036(11) 0.244(5) Uani 1 1 d D U . . .
C2_3 C 0.6745(6) 0.7431(4) -0.0649(14) 0.234(6) Uani 1 1 d D U . . .
H2A_3 H 0.704444 0.752315 -0.039888 0.351 Uiso 1 1 calc R U . . .
H2B_3 H 0.680310 0.724390 -0.056776 0.351 Uiso 1 1 calc R U . . .
H2C_3 H 0.657347 0.747134 -0.141817 0.351 Uiso 1 1 calc R U . . .
C3_3 C 0.6671(9) 0.7698(4) 0.1023(16) 0.343(9) Uani 1 1 d D U . . .
H3A_3 H 0.698159 0.775382 0.105585 0.515 Uiso 1 1 calc R U . . .
H3B_3 H 0.646862 0.784977 0.093947 0.515 Uiso 1 1 calc R U . . .
H3C_3 H 0.669810 0.760696 0.169858 0.515 Uiso 1 1 calc R U . . .
C1_4 C 0.9273(5) 0.8522(4) 0.5895(13) 0.117(6) Uani 0.5 1 d D U P B -1
H1A_4 H 0.912069 0.836074 0.597349 0.176 Uiso 0.5 1 calc R U P B -1
H1B_4 H 0.949749 0.857481 0.660762 0.176 Uiso 0.5 1 calc R U P B -1
H1C_4 H 0.903607 0.865793 0.561515 0.176 Uiso 0.5 1 calc R U P B -1
C2_4 C 0.9761(7) 0.8706(4) 0.4933(18) 0.156(8) Uani 0.5 1 d D U P B -1
H2A_4 H 0.991056 0.865590 0.441420 0.234 Uiso 0.5 1 calc R U P B -1
H2B_4 H 0.953926 0.884672 0.462342 0.234 Uiso 0.5 1 calc R U P B -1
H2C_4 H 1.000068 0.876361 0.561589 0.234 Uiso 0.5 1 calc R U P B -1
N1_4 N 0.9513(5) 0.8484(3) 0.5149(10) 0.118(5) Uani 0.5 1 d D U P B -1
H1D_4 H 0.930078 0.843002 0.450261 0.142 Uiso 0.5 1 calc R U P B -1
H1E_4 H 0.972332 0.835391 0.541144 0.142 Uiso 0.5 1 calc R U P B -1
C2_5 C 0.5398(4) 0.6753(3) 0.0737(12) 0.188(6) Uani 1 1 d . U . . .
H2A_5 H 0.561940 0.688627 0.114731 0.282 Uiso 1 1 calc R U . . .
H2B_5 H 0.530781 0.664539 0.124371 0.282 Uiso 1 1 calc R U . . .
H2C_5 H 0.554531 0.664538 0.033657 0.282 Uiso 1 1 calc R U . . .
N1_5 N 0.500000 0.6872(5) 0.000000 0.265(9) Uani 1 2 d S TU P . .
H1A_5 H 0.510785 0.697810 -0.041194 0.318 Uiso 0.5 1 calc R U P . .
H1B_5 H 0.489215 0.697811 0.041192 0.318 Uiso 0.5 1 calc R U P . .
C1_6 C 0.6584(10) 0.6403(3) 0.2933(17) 0.166(8) Uani 0.5 1 d D U P C 1
H1A_6 H 0.688357 0.644491 0.350635 0.250 Uiso 0.5 1 calc R U P C 1
H1B_6 H 0.642735 0.656343 0.259557 0.250 Uiso 0.5 1 calc R U P C 1
H1C_6 H 0.638548 0.630942 0.325216 0.250 Uiso 0.5 1 calc R U P C 1
C2_6 C 0.6341(11) 0.6131(5) 0.111(2) 0.207(10) Uani 0.5 1 d D U P C 1
H2A_6 H 0.601615 0.616290 0.092686 0.249 Uiso 0.5 1 calc R U P C 1
H2B_6 H 0.644506 0.602800 0.063745 0.249 Uiso 0.5 1 calc R U P C 1
N1_6 N 0.6670(10) 0.6236(4) 0.2076(19) 0.226(9) Uani 0.5 1 d D U P C 1
H1D_6 H 0.687263 0.632821 0.185185 0.272 Uiso 0.5 1 calc R U P C 1
H1E_6 H 0.683463 0.609770 0.244769 0.272 Uiso 0.5 1 calc R U P C 1
C2_7 C 0.7223(7) 0.6217(4) -0.2267(18) 0.308(9) Uani 1 1 d D U . . .
H2A_7 H 0.720289 0.637091 -0.271976 0.461 Uiso 1 1 calc R U . . .
H2B_7 H 0.748907 0.623524 -0.157965 0.461 Uiso 1 1 calc R U . . .
H2C_7 H 0.726654 0.606334 -0.265603 0.461 Uiso 1 1 calc R U . . .
C1_7 C 0.6800(9) 0.5942(5) -0.129(2) 0.351(10) Uani 1 1 d D U . . .
H1A_7 H 0.651650 0.591718 -0.111864 0.527 Uiso 1 1 calc R U . . .
H1B_7 H 0.684750 0.579080 -0.169192 0.527 Uiso 1 1 calc R U . . .
H1C_7 H 0.707002 0.596270 -0.061553 0.527 Uiso 1 1 calc R U . . .
N1_7 N 0.6744(6) 0.6189(4) -0.2012(15) 0.299(7) Uani 1 1 d D U . . .
H1D_7 H 0.669973 0.633046 -0.164996 0.359 Uiso 1 1 calc R U . . .
H1E_7 H 0.649423 0.617171 -0.264401 0.359 Uiso 1 1 calc R U . . .

loop_
_atom_site_aniso_label
_atom_site_aniso_U_11
_atom_site_aniso_U_22
_atom_site_aniso_U_33
_atom_site_aniso_U_23
_atom_site_aniso_U_13
_atom_site_aniso_U_12
Cd1 0.0556(3) 0.1372(6) 0.0656(3) 0.0015(3) 0.0142(2) 0.0049(3)
O1_1 0.117(5) 0.216(8) 0.083(4) -0.022(4) 0.009(4) -0.005(5)
O2_1 0.080(3) 0.196(6) 0.067(3) 0.011(3) 0.007(2) -0.021(4)
O3_1 0.075(3) 0.172(6) 0.087(3) 0.006(4) 0.023(3) -0.017(3)
O4_1 0.070(3) 0.163(5) 0.097(4) -0.001(4) 0.030(3) 0.004(3)
N1_1 0.048(3) 0.156(5) 0.068(3) -0.003(3) 0.015(2) -0.013(3)
N2_1 0.043(2) 0.144(5) 0.068(3) -0.004(3) 0.013(2) -0.018(3)
C1_1 0.078(4) 0.178(6) 0.071(4) 0.000(5) 0.012(4) -0.014(5)
C2_1 0.066(3) 0.168(5) 0.071(4) 0.000(4) 0.008(3) -0.007(4)
C3_1 0.053(3) 0.162(6) 0.079(4) 0.010(4) 0.006(3) -0.012(4)
C4_1 0.054(3) 0.167(6) 0.080(4) 0.002(4) 0.005(3) -0.007(4)
C5_1 0.051(3) 0.165(5) 0.077(4) -0.004(4) 0.008(3) -0.007(4)
C6_1 0.061(4) 0.188(6) 0.084(4) -0.004(5) 0.012(3) 0.002(4)
C7_1 0.069(4) 0.194(6) 0.077(4) -0.011(5) 0.007(3) 0.005(4)
C8_1 0.050(3) 0.156(5) 0.080(4) -0.002(4) 0.010(3) -0.010(3)
C9_1 0.053(3) 0.150(5) 0.079(4) -0.003(4) 0.013(3) -0.013(3)
C10_1 0.057(3) 0.148(5) 0.077(4) -0.002(4) 0.014(3) -0.013(4)
C11_1 0.062(3) 0.147(6) 0.086(4) -0.002(4) 0.019(3) -0.010(4)
C12_1 0.064(4) 0.151(6) 0.090(4) -0.002(4) 0.019(3) -0.002(4)
C13_1 0.056(3) 0.161(6) 0.080(4) 0.010(4) 0.015(3) -0.008(4)
C14_1 0.071(4) 0.161(6) 0.081(4) -0.001(4) 0.024(3) -0.022(4)
C15_1 0.070(4) 0.159(6) 0.086(4) -0.005(4) 0.026(3) -0.021(4)
C16_1 0.056(3) 0.164(6) 0.076(4) 0.012(4) 0.013(3) 0.003(4)
C17_1 0.054(3) 0.150(5) 0.076(4) -0.005(4) 0.012(3) -0.012(3)
C18_1 0.050(3) 0.153(5) 0.067(3) -0.009(4) 0.016(3) -0.016(3)
C19_1 0.067(4) 0.163(6) 0.069(4) -0.010(4) 0.024(3) -0.023(4)
C20_1 0.064(3) 0.159(6) 0.063(4) -0.009(4) 0.018(3) -0.018(4)
C21_1 0.047(3) 0.143(5) 0.065(3) -0.011(4) 0.012(3) -0.015(3)
C22_1 0.046(3) 0.151(5) 0.066(3) -0.001(4) 0.011(3) -0.005(3)
C23_1 0.052(3) 0.155(6) 0.062(3) -0.008(4) 0.013(3) -0.004(4)
C24_1 0.051(3) 0.136(5) 0.082(4) -0.011(4) 0.016(3) -0.010(3)
O5_1 0.052(2) 0.155(5) 0.073(3) -0.003(3) 0.017(2) -0.008(3)
O6_1 0.061(2) 0.149(4) 0.068(3) -0.006(3) 0.004(2) -0.017(3)
O1_2 0.151(5) 0.154(6) 0.166(6) 0.001(4) 0.084(5) -0.010(4)
C1_2 0.160(6) 0.134(6) 0.278(8) 0.007(6) 0.136(6) 0.004(5)
C2_2 0.179(7) 0.128(7) 0.325(9) 0.017(7) 0.148(7) 0.006(6)
C3_2 0.197(8) 0.128(7) 0.361(10) 0.011(8) 0.159(7) 0.012(6)
C4_2 0.211(7) 0.128(6) 0.364(9) 0.013(7) 0.171(7) 0.003(6)
C5_2 0.220(8) 0.146(7) 0.365(10) 0.009(8) 0.154(8) -0.004(7)
C6_2 0.203(8) 0.147(7) 0.333(9) 0.007(8) 0.156(7) -0.011(7)
C7_2 0.125(5) 0.138(6) 0.184(6) 0.003(5) 0.084(5) -0.015(5)
O2_2 0.104(4) 0.137(6) 0.178(6) -0.002(5) 0.033(4) 0.003(4)
C11_2 0.251(11) 0.190(11) 0.429(14) 0.004(11) 0.184(11) 0.024(10)
C12_2 0.260(13) 0.209(13) 0.446(16) -0.002(13) 0.178(13) 0.031(12)
C13_2 0.264(14) 0.228(14) 0.455(17) -0.001(13) 0.180(14) 0.030(12)
C14_2 0.272(13) 0.238(14) 0.465(17) 0.003(13) 0.176(13) 0.027(12)
C15_2 0.265(14) 0.234(14) 0.460(17) -0.005(13) 0.179(13) 0.024(12)
C16_2 0.264(13) 0.216(13) 0.450(16) -0.004(13) 0.179(13) 0.024(12)
C10_2 0.238(11) 0.118(9) 0.380(13) 0.004(12) 0.172(10) 0.022(11)
N1_2 0.235(10) 0.123(9) 0.383(13) -0.001(11) 0.184(10) 0.031(10)
C8_2 0.240(9) 0.146(9) 0.398(12) 0.006(10) 0.181(9) 0.024(9)
C9_2 0.226(9) 0.126(8) 0.380(11) 0.008(9) 0.177(9) 0.017(8)
N2_2 0.231(10) 0.104(9) 0.376(12) 0.002(12) 0.175(9) 0.022(11)
O3_2 0.32(2) 0.28(2) 0.51(3) 0.01(2) 0.15(2) 0.014(19)
O4_2 0.31(2) 0.32(2) 0.52(3) 0.01(2) 0.17(2) 0.045(19)
C17_2 0.285(15) 0.263(15) 0.482(19) 0.010(15) 0.171(15) 0.027(14)
C1_3 0.332(15) 0.261(11) 0.134(8) 0.008(8) 0.095(9) 0.041(11)
O1_3 0.387(15) 0.377(14) 0.156(9) 0.047(9) 0.138(9) 0.115(12)
N1_3 0.342(14) 0.240(10) 0.135(7) -0.007(7) 0.067(9) 0.020(11)
C2_3 0.279(16) 0.236(14) 0.195(12) 0.037(11) 0.093(11) -0.019(12)
C3_3 0.45(2) 0.296(17) 0.207(14) -0.065(12) 0.020(15) -0.011(16)
C1_4 0.076(9) 0.162(14) 0.088(10) -0.030(10) -0.004(8) 0.029(9)
C2_4 0.134(14) 0.167(17) 0.123(13) -0.018(14) -0.008(13) 0.000(12)
N1_4 0.096(9) 0.145(12) 0.079(8) -0.014(9) -0.011(7) 0.009(8)
C2_5 0.105(8) 0.257(15) 0.228(15) -0.052(11) 0.091(9) -0.011(8)
N1_5 0.232(17) 0.32(2) 0.193(16) 0.000 0.015(14) 0.000
C1_6 0.32(2) 0.045(9) 0.130(14) -0.042(9) 0.077(16) -0.027(13)
C2_6 0.31(3) 0.148(18) 0.18(2) -0.001(16) 0.111(19) -0.022(18)
N1_6 0.35(2) 0.126(13) 0.194(17) -0.003(12) 0.083(17) -0.030(14)
C2_7 0.299(19) 0.37(2) 0.321(18) 0.125(15) 0.190(15) 0.123(17)
C1_7 0.348(19) 0.36(2) 0.36(2) 0.062(18) 0.130(18) 0.108(19)
N1_7 0.311(16) 0.343(18) 0.285(16) 0.120(12) 0.157(13) 0.074(15)

loop_
_atom_type_symbol
_atom_type_description
_atom_type_scat_dispersion_real
_atom_type_scat_dispersion_imag
_atom_type_scat_source
C C 0.0137 0.0067 'International Tables Vol C Tables 4.2.6.8 and 6.1.1.4'
H H 0.0000 0.0000 'International Tables Vol C Tables 4.2.6.8 and 6.1.1.4'
Cd Cd 0.1061 3.6794 'International Tables Vol C Tables 4.2.6.8 and 6.1.1.4'
N N 0.0241 0.0134 'International Tables Vol C Tables 4.2.6.8 and 6.1.1.4'
O O 0.0389 0.0241 'International Tables Vol C Tables 4.2.6.8 and 6.1.1.4'

loop_
_geom_angle_atom_site_label_1
_geom_angle_atom_site_label_2
_geom_angle_atom_site_label_3
_geom_angle
_geom_angle_site_symmetry_1
_geom_angle_site_symmetry_3
_geom_angle_publ_flag
O2_1 Cd1 O1_2 104.1(3) . . ?
O2_1 Cd1 O6_1 88.0(2) . 8_464 ?
O1_2 Cd1 O6_1 131.0(2) . 8_464 ?
O2_1 Cd1 O4_1 89.7(2) . 1_554 ?
O1_2 Cd1 O4_1 134.9(2) . 1_554 ?
O6_1 Cd1 O4_1 91.5(2) 8_464 1_554 ?
O2_1 Cd1 O3_1 119.9(2) . 1_554 ?
O1_2 Cd1 O3_1 81.5(2) . 1_554 ?
O6_1 Cd1 O3_1 132.8(2) 8_464 1_554 ?
O4_1 Cd1 O3_1 55.1(2) 1_554 1_554 ?
O2_1 Cd1 O5_1 142.8(2) . 8_464 ?
O1_2 Cd1 O5_1 103.2(2) . 8_464 ?
O6_1 Cd1 O5_1 54.88(17) 8_464 8_464 ?
O4_1 Cd1 O5_1 88.54(18) 1_554 8_464 ?
O3_1 Cd1 O5_1 88.70(17) 1_554 8_464 ?
O2_1 Cd1 O2_2 91.7(2) . . ?
O1_2 Cd1 O2_2 51.7(2) . . ?
O6_1 Cd1 O2_2 81.2(2) 8_464 . ?
O4_1 Cd1 O2_2 172.5(2) 1_554 . ?
O3_1 Cd1 O2_2 129.7(3) 1_554 . ?
O5_1 Cd1 O2_2 85.9(2) 8_464 . ?
O2_1 Cd1 C16_1 104.5(2) . 1_554 ?
O1_2 Cd1 C16_1 108.8(3) . 1_554 ?
O6_1 Cd1 C16_1 113.7(3) 8_464 1_554 ?
O4_1 Cd1 C16_1 26.7(3) 1_554 1_554 ?
O3_1 Cd1 C16_1 28.4(3) 1_554 1_554 ?
O5_1 Cd1 C16_1 89.87(19) 8_464 1_554 ?
O2_2 Cd1 C16_1 158.0(3) . 1_554 ?
O2_1 Cd1 C24_1 115.1(3) . 8_464 ?
O1_2 Cd1 C24_1 120.4(3) . 8_464 ?
O6_1 Cd1 C24_1 27.2(2) 8_464 8_464 ?
O4_1 Cd1 C24_1 89.6(2) 1_554 8_464 ?
O3_1 Cd1 C24_1 111.7(2) 1_554 8_464 ?
O5_1 Cd1 C24_1 27.73(19) 8_464 8_464 ?
O2_2 Cd1 C24_1 83.1(2) . 8_464 ?
C16_1 Cd1 C24_1 102.8(3) 1_554 8_464 ?
O2_1 Cd1 C7_2 99.5(3) . . ?
O1_2 Cd1 C7_2 26.1(2) . . ?
O6_1 Cd1 C7_2 105.8(3) 8_464 . ?
O4_1 Cd1 C7_2 160.6(3) 1_554 . ?
O3_1 Cd1 C7_2 105.7(3) 1_554 . ?
O5_1 Cd1 C7_2 94.1(3) 8_464 . ?
O2_2 Cd1 C7_2 25.6(2) . . ?
C16_1 Cd1 C7_2 133.9(4) 1_554 . ?
C24_1 Cd1 C7_2 101.7(3) 8_464 . ?
C1_1 O2_1 Cd1 111.6(6) . . ?
C16_1 O3_1 Cd1 88.5(5) . 1_556 ?
C16_1 O4_1 Cd1 90.4(6) . 1_556 ?
C17_1 N1_1 C8_1 106.7(6) . . ?
C17_1 N2_1 C9_1 106.2(6) . . ?
O1_1 C1_1 O2_1 125.0(9) . . ?
O1_1 C1_1 C2_1 118.2(8) . . ?
O2_1 C1_1 C2_1 116.7(9) . . ?
C7_1 C2_1 C3_1 119.5(8) . . ?
C7_1 C2_1 C1_1 120.5(8) . . ?
C3_1 C2_1 C1_1 120.0(7) . . ?
C2_1 C3_1 C4_1 121.2(7) . . ?
C3_1 C4_1 C5_1 119.4(8) . . ?
C6_1 C5_1 C4_1 119.3(7) . . ?
C6_1 C5_1 C8_1 120.8(6) . . ?
C4_1 C5_1 C8_1 119.8(7) . . ?
C5_1 C6_1 C7_1 119.4(7) . . ?
C2_1 C7_1 C6_1 121.1(9) . . ?
C9_1 C8_1 N1_1 108.0(6) . . ?
C9_1 C8_1 C5_1 131.8(7) . . ?
N1_1 C8_1 C5_1 120.0(7) . . ?
C8_1 C9_1 N2_1 106.9(6) . . ?
C8_1 C9_1 C10_1 136.6(7) . . ?
N2_1 C9_1 C10_1 116.5(7) . . ?
C15_1 C10_1 C11_1 118.8(7) . . ?
C15_1 C10_1 C9_1 121.9(8) . . ?
C11_1 C10_1 C9_1 119.3(8) . . ?
C10_1 C11_1 C12_1 120.4(8) . . ?
C13_1 C12_1 C11_1 121.2(9) . . ?
C12_1 C13_1 C14_1 118.9(7) . . ?
C12_1 C13_1 C16_1 119.9(9) . . ?
C14_1 C13_1 C16_1 121.1(9) . . ?
C13_1 C14_1 C15_1 119.6(9) . . ?
C10_1 C15_1 C14_1 121.1(9) . . ?
O4_1 C16_1 O3_1 125.8(9) . . ?
O4_1 C16_1 C13_1 118.2(10) . . ?
O3_1 C16_1 C13_1 116.0(9) . . ?
O4_1 C16_1 Cd1 62.9(5) . 1_556 ?
O3_1 C16_1 Cd1 63.1(4) . 1_556 ?
C13_1 C16_1 Cd1 175.4(6) . 1_556 ?
N1_1 C17_1 N2_1 112.1(6) . . ?
N1_1 C17_1 C18_1 127.0(7) . . ?
N2_1 C17_1 C18_1 120.8(7) . . ?
C23_1 C18_1 C19_1 119.5(7) . . ?
C23_1 C18_1 C17_1 121.2(6) . . ?
C19_1 C18_1 C17_1 119.3(7) . . ?
C20_1 C19_1 C18_1 118.8(7) . . ?
C21_1 C20_1 C19_1 121.8(7) . . ?
C20_1 C21_1 C22_1 120.0(6) . . ?
C20_1 C21_1 C24_1 119.5(6) . . ?
C22_1 C21_1 C24_1 120.5(7) . . ?
C23_1 C22_1 C21_1 118.0(7) . . ?
C18_1 C23_1 C22_1 121.9(6) . . ?
O6_1 C24_1 O5_1 122.9(7) . . ?
O6_1 C24_1 C21_1 118.9(8) . . ?
O5_1 C24_1 C21_1 118.2(7) . . ?
O6_1 C24_1 Cd1 59.5(4) . 8_566 ?
O5_1 C24_1 Cd1 63.4(4) . 8_566 ?
C21_1 C24_1 Cd1 177.8(5) . 8_566 ?
C24_1 O5_1 Cd1 88.9(4) . 8_566 ?
C24_1 O6_1 Cd1 93.3(5) . 8_566 ?
C7_2 O1_2 Cd1 98.4(8) . . ?
C2_2 C1_2 C6_2 115.0(13) . . ?
C2_2 C1_2 C7_2 122.0(11) . . ?
C6_2 C1_2 C7_2 122.9(11) . . ?
C1_2 C2_2 C3_2 123.4(13) . . ?
C4_2 C3_2 C2_2 119.5(14) . . ?
C5_2 C4_2 C3_2 117.2(15) . . ?
C5_2 C4_2 C9_2 125.5(17) . . ?
C3_2 C4_2 C9_2 114.6(15) . . ?
C4_2 C5_2 C6_2 121.3(16) . . ?
C5_2 C6_2 C1_2 122.5(14) . . ?
O2_2 C7_2 O1_2 121.1(12) . . ?
O2_2 C7_2 C1_2 119.4(9) . . ?
O1_2 C7_2 C1_2 119.4(10) . . ?
O2_2 C7_2 Cd1 65.6(7) . . ?
O1_2 C7_2 Cd1 55.6(6) . . ?
C1_2 C7_2 Cd1 175.0(7) . . ?
C7_2 O2_2 Cd1 88.7(7) . . ?
C12_2 C11_2 C16_2 120.0 . . ?
C12_2 C11_2 C8_2 129(2) . . ?
C16_2 C11_2 C8_2 111(2) . . ?
C11_2 C12_2 C13_2 120.0 . . ?
C14_2 C13_2 C12_2 120.0 . . ?
C15_2 C14_2 C13_2 120.0 . . ?
C15_2 C14_2 C17_2 120.8(8) . . ?
C13_2 C14_2 C17_2 119.2(8) . . ?
C14_2 C15_2 C16_2 120.0 . . ?
C15_2 C16_2 C11_2 120.0 . . ?
N1_2 C10_2 N2_2 108.0 . . ?
C8_2 N1_2 C10_2 108.0 . . ?
N1_2 C8_2 C9_2 108.0 . . ?
N1_2 C8_2 C11_2 123.0(16) . . ?
C9_2 C8_2 C11_2 125.8(19) . . ?
N2_2 C9_2 C8_2 108.0 . . ?
N2_2 C9_2 C4_2 105(2) . . ?
C8_2 C9_2 C4_2 142.8(19) . . ?
C9_2 N2_2 C10_2 108.0 . . ?
O3_2 C17_2 O4_2 116(3) . . ?
O3_2 C17_2 C14_2 116.6(16) . . ?
O4_2 C17_2 C14_2 113.6(15) . . ?
O1_3 C1_3 N1_3 133(3) . . ?
C1_3 N1_3 C2_3 125.4(19) . . ?
C1_3 N1_3 C3_3 114(2) . . ?
C2_3 N1_3 C3_3 120(2) . . ?
C1_4 N1_4 C2_4 117.1(17) . . ?
C2_5 N1_5 C2_5 128(2) . 2_655 ?
C2_6 N1_6 C1_6 129(3) . . ?
C1_7 N1_7 C2_7 106.8(17) . . ?

loop_
_geom_bond_atom_site_label_1
_geom_bond_atom_site_label_2
_geom_bond_distance
_geom_bond_site_symmetry_2
_geom_bond_publ_flag
Cd1 O2_1 2.217(5) . ?
Cd1 O1_2 2.294(8) . ?
Cd1 O6_1 2.360(5) 8_464 ?
Cd1 O4_1 2.394(6) 1_554 ?
Cd1 O3_1 2.398(6) 1_554 ?
Cd1 O5_1 2.446(4) 8_464 ?
Cd1 O2_2 2.507(7) . ?
Cd1 C16_1 2.688(9) 1_554 ?
Cd1 C24_1 2.734(7) 8_464 ?
Cd1 C7_2 2.752(12) . ?
O1_1 C1_1 1.196(11) . ?
O2_1 C1_1 1.223(10) . ?
O3_1 C16_1 1.280(12) . ?
O4_1 C16_1 1.208(11) . ?
N1_1 C17_1 1.283(9) . ?
N1_1 C8_1 1.398(9) . ?
N2_1 C17_1 1.335(9) . ?
N2_1 C9_1 1.392(9) . ?
C1_1 C2_1 1.527(11) . ?
C2_1 C7_1 1.356(10) . ?
C2_1 C3_1 1.365(11) . ?
C3_1 C4_1 1.390(10) . ?
C4_1 C5_1 1.392(9) . ?
C5_1 C6_1 1.383(11) . ?
C5_1 C8_1 1.485(10) . ?
C6_1 C7_1 1.398(11) . ?
C8_1 C9_1 1.335(10) . ?
C9_1 C10_1 1.447(10) . ?
C10_1 C15_1 1.377(11) . ?
C10_1 C11_1 1.388(11) . ?
C11_1 C12_1 1.393(10) . ?
C12_1 C13_1 1.372(12) . ?
C13_1 C14_1 1.398(11) . ?
C13_1 C16_1 1.541(11) . ?
C14_1 C15_1 1.406(10) . ?
C17_1 C18_1 1.450(10) . ?
C18_1 C23_1 1.364(10) . ?
C18_1 C19_1 1.396(9) . ?
C19_1 C20_1 1.379(10) . ?
C20_1 C21_1 1.354(10) . ?
C21_1 C22_1 1.404(9) . ?
C21_1 C24_1 1.519(10) . ?
C22_1 C23_1 1.385(10) . ?
C24_1 O6_1 1.250(8) . ?
C24_1 O5_1 1.272(9) . ?
O1_2 C7_2 1.222(9) . ?
C1_2 C2_2 1.314(15) . ?
C1_2 C6_2 1.392(17) . ?
C1_2 C7_2 1.467(15) . ?
C2_2 C3_2 1.438(17) . ?
C3_2 C4_2 1.374(17) . ?
C4_2 C5_2 1.340(18) . ?
C4_2 C9_2 1.53(3) . ?
C5_2 C6_2 1.390(18) . ?
C7_2 O2_2 1.191(10) . ?
C11_2 C12_2 1.3900 . ?
C11_2 C16_2 1.3900 . ?
C11_2 C8_2 1.495(9) . ?
C12_2 C13_2 1.3900 . ?
C13_2 C14_2 1.3900 . ?
C14_2 C15_2 1.3900 . ?
C14_2 C17_2 1.503(10) . ?
C15_2 C16_2 1.3900 . ?
C10_2 N1_2 1.4200 . ?
C10_2 N2_2 1.4200 . ?
N1_2 C8_2 1.4200 . ?
C8_2 C9_2 1.4200 . ?
C9_2 N2_2 1.4200 . ?
O3_2 C17_2 1.208(17) . ?
O4_2 C17_2 1.224(17) . ?
C1_3 O1_3 1.16(2) . ?
C1_3 N1_3 1.37(2) . ?
N1_3 C2_3 1.533(17) . ?
N1_3 C3_3 1.552(17) . ?
C1_4 N1_4 1.432(14) . ?
C2_4 N1_4 1.456(16) . ?
C2_5 N1_5 1.397(17) . ?
C1_6 N1_6 1.514(17) . ?
C2_6 N1_6 1.419(18) . ?
C2_7 N1_7 1.622(15) . ?
C1_7 N1_7 1.559(16) . ?
